data_2239208
loop_
_publ_author_name
'Juhasz, Marcus A.'
'Juers, Douglas H.'
'Dwulet, Gregory E.'
'Rosenbaum, Aaron J.'

_publ_section_title
;
 Tetraethylammonium 7,12-dicyano-1-carba-<i>closo</i>-dodecaborate
;
_journal_coeditor_code LR2122
_journal_issue 4
_journal_name_full 'Acta Crystallographica Section E'
_journal_page_first o411
_journal_page_last o412
_journal_paper_doi 10.1107/S1600536814004759
_journal_volume 70
_journal_year 2014
_chemical_formula_iupac 'C8 H20 N +, C3 H10 B11 N2 -'
_chemical_formula_moiety 'C8 H20 N +, C3 H10 B11 N2 -'
_chemical_formula_sum 'C11 H30 B11 N3'
_chemical_formula_weight 323.45
_chemical_name_systematic
;
Tetraethylammonium 7,12-dicyano-1-carba-<i>closo</i>-dodecaborate
;
_space_group_crystal_system monoclinic
_space_group_IT_number 14
_space_group_name_Hall '-P 2ybc'
_space_group_name_H-M_alt 'P 1 21/c 1'
_symmetry_space_group_name_Hall '-P 2ybc'
_symmetry_space_group_name_H-M 'P 1 21/c 1'
_atom_sites_solution_primary iterative
_audit_creation_method
;
Olex2 1.2
(compiled 2013.09.17 svn.r2790 for OlexSys, GUI svn.r4601)
;
_cell_angle_alpha 90
_cell_angle_beta 92.165(2)
_cell_angle_gamma 90
_cell_formula_units_Z 4
_cell_length_a 8.9280(2)
_cell_length_b 10.5695(3)
_cell_length_c 21.0620(5)
_cell_measurement_reflns_used 9624
_cell_measurement_temperature 100.00(10)
_cell_measurement_theta_max 66.96
_cell_measurement_theta_min 4.18
_cell_volume 1986.09(9)
_computing_cell_refinement
;
<i>CrysAlis PRO</i> (Agilent, 2012)
;
_computing_data_collection
;
<i>CrysAlis PRO</i> (Agilent, 2012)
;
_computing_data_reduction
;
<i>CrysAlis PRO</i> (Agilent, 2012)
;
_computing_molecular_graphics
;
<i>OLEX2</i> (Dolomanov <i>et al.</i>, 2009) and
<i>Mercury</i> (Macrae <i>et al.</i>, 2006)
;
_computing_publication_material
;
<i>OLEX2</i> (Dolomanov <i>et al.</i>, 2009) and
<i>publCIF</i> (Westrip, 2010)
;
_computing_structure_refinement 'SHELXL97 (Sheldrick, 2008)'
_computing_structure_solution '<i>OLEX2</i> (Dolomanov <i>et al.</i>, 2009)'
_diffrn_ambient_temperature 100.00(10)
_diffrn_detector_area_resol_mean 8.3552
_diffrn_measured_fraction_theta_full 0.998
_diffrn_measured_fraction_theta_max 0.9980
_diffrn_measurement_device_type 'Agilent Xcalibur (Onyx, Nova)'
_diffrn_measurement_method '\w scans'
_diffrn_radiation_monochromator mirror
_diffrn_radiation_type 'Cu K\a'
_diffrn_radiation_wavelength 1.5418
_diffrn_reflns_av_R_equivalents 0.0386
_diffrn_reflns_limit_h_max 10
_diffrn_reflns_limit_h_min -10
_diffrn_reflns_limit_k_max 12
_diffrn_reflns_limit_k_min -12
_diffrn_reflns_limit_l_max 18
_diffrn_reflns_limit_l_min -25
_diffrn_reflns_number 13665
_diffrn_reflns_theta_full 67.07
_diffrn_reflns_theta_max 67.07
_diffrn_reflns_theta_min 4.20
_exptl_absorpt_coefficient_mu 0.400
_exptl_absorpt_correction_T_max 1.00000
_exptl_absorpt_correction_T_min 0.87407
_exptl_absorpt_correction_type multi-scan
_exptl_absorpt_process_details
;
(CrysAlis PRO; Agilent, 2012)
;
_exptl_crystal_colour 'clear light colourless'
_exptl_crystal_density_diffrn 1.0812
_exptl_crystal_description needle
_exptl_crystal_F_000 688
_exptl_crystal_size_max 0.7218
_exptl_crystal_size_mid 0.1102
_exptl_crystal_size_min 0.0923
_refine_diff_density_max 0.204
_refine_diff_density_min -0.210
_refine_ls_goodness_of_fit_ref 1.035
_refine_ls_hydrogen_treatment mixed
_refine_ls_matrix_type full
_refine_ls_number_parameters 234
_refine_ls_number_reflns 3549
_refine_ls_number_restraints 0
_refine_ls_restrained_S_all 1.035
_refine_ls_R_factor_all 0.0482
_refine_ls_R_factor_gt 0.0417
_refine_ls_shift/su_max 0.001
_refine_ls_shift/su_mean 0.000
_refine_ls_structure_factor_coef Fsqd
_refine_ls_weighting_details 'calc w=1/[\s^2^(Fo^2^)+(0.0746P)^2^+0.5426P] where P=(Fo^2^+2Fc^2^)/3'
_refine_ls_weighting_scheme calc
_refine_ls_wR_factor_gt 0.1150
_refine_ls_wR_factor_ref 0.1233
_reflns_number_gt 3110
_reflns_number_total 3549
_reflns_threshold_expression I>2\s(I)
_cod_data_source_file lr2122sup1.cif
_cod_data_source_block I
_cod_original_cell_volume 1986.09(8)
_cod_database_code 2239208
_cod_database_fobs_code 2239208

loop_
_space_group_symop_id
_space_group_symop_operation_xyz
1 x,y,z
2 -x,y+1/2,-z+1/2
3 -x,-y,-z
4 x,-y-1/2,z-1/2

loop_
_atom_site_type_symbol
_atom_site_label
_atom_site_fract_x
_atom_site_fract_y
_atom_site_fract_z
_atom_site_U_iso_or_equiv
_atom_site_adp_type
_atom_site_calc_flag
_atom_site_refinement_flags
_atom_site_occupancy
_atom_site_symmetry_multiplicity
N N17 1.01231(11) 0.69866(9) 0.37094(5) 0.0192(2) Uani d . 1 1
N N14 0.76135(13) 0.55607(11) 0.51262(5) 0.0293(3) Uani d . 1 1
C C13 0.69013(14) 0.61804(12) 0.54418(6) 0.0232(3) Uani d . 1 1
C C1 0.32003(14) 0.76849(12) 0.62912(6) 0.0226(3) Uani d . 1 1
H H1 0.213(2) 0.7535(17) 0.6265(9) 0.044(5) Uiso d . 1 1
C C20 0.88278(13) 0.77399(12) 0.34123(6) 0.0234(3) Uani d . 1 1
H H20A 0.9091 0.8630 0.3426 0.028 Uiso calc R 1 1
H H20B 0.8704 0.7500 0.2969 0.028 Uiso calc R 1 1
C C18 1.03464(14) 0.72809(12) 0.44147(6) 0.0231(3) Uani d . 1 1
H H18A 0.9447 0.7038 0.4628 0.028 Uiso calc R 1 1
H H18B 1.1163 0.6764 0.4587 0.028 Uiso calc R 1 1
C C22 0.98194(14) 0.55670(11) 0.36737(6) 0.0218(3) Uani d . 1 1
H H22A 1.0667 0.5128 0.3873 0.026 Uiso calc R 1 1
H H22B 0.8950 0.5383 0.3920 0.026 Uiso calc R 1 1
C C25 1.29534(14) 0.67411(13) 0.35946(6) 0.0255(3) Uani d . 1 1
H H25A 1.3179 0.7028 0.4020 0.038 Uiso calc R 1 1
H H25B 1.3752 0.6977 0.3326 0.038 Uiso calc R 1 1
H H25C 1.2847 0.5837 0.3594 0.038 Uiso calc R 1 1
C C24 1.15065(13) 0.73406(12) 0.33489(6) 0.0227(3) Uani d . 1 1
H H24A 1.1340 0.7102 0.2907 0.027 Uiso calc R 1 1
H H24B 1.1623 0.8253 0.3363 0.027 Uiso calc R 1 1
C C23 0.95487(15) 0.50319(13) 0.30122(7) 0.0303(3) Uani d . 1 1
H H23A 0.8654 0.5397 0.2823 0.045 Uiso calc R 1 1
H H23B 0.9434 0.4130 0.3037 0.045 Uiso calc R 1 1
H H23C 1.0386 0.5229 0.2757 0.045 Uiso calc R 1 1
C C21 0.73378(14) 0.75717(13) 0.37238(7) 0.0270(3) Uani d . 1 1
H H21A 0.7071 0.6692 0.3722 0.041 Uiso calc R 1 1
H H21B 0.6579 0.8046 0.3493 0.041 Uiso calc R 1 1
H H21C 0.7420 0.7870 0.4154 0.041 Uiso calc R 1 1
C C15 0.84647(15) 0.84551(13) 0.64203(6) 0.0276(3) Uani d . 1 1
N N16 0.97050(14) 0.86121(14) 0.64645(7) 0.0423(3) Uani d . 1 1
B B11 0.59691(15) 0.68338(13) 0.67214(6) 0.0214(3) Uani d . 1 1
H H11 0.6671 0.6123 0.6971 0.026 Uiso calc R 1 1
C C19 1.06859(17) 0.86511(14) 0.45676(7) 0.0336(3) Uani d . 1 1
H H19A 1.1611 0.8889 0.4383 0.050 Uiso calc R 1 1
H H19B 1.0772 0.8759 0.5020 0.050 Uiso calc R 1 1
H H19C 0.9890 0.9175 0.4397 0.050 Uiso calc R 1 1
B B3 0.41460(15) 0.75312(14) 0.56090(6) 0.0222(3) Uani d . 1 1
H H3 0.3644 0.7261 0.5144 0.027 Uiso calc R 1 1
B B5 0.38243(15) 0.88617(14) 0.67872(7) 0.0226(3) Uani d . 1 1
H H5 0.3109 0.9451 0.7081 0.027 Uiso calc R 1 1
B B2 0.43587(16) 0.64087(14) 0.62446(7) 0.0223(3) Uani d . 1 1
H H2 0.3995 0.5419 0.6187 0.027 Uiso calc R 1 1
B B4 0.38189(15) 0.90407(14) 0.59491(7) 0.0225(3) Uani d . 1 1
H H4 0.3100 0.9745 0.5703 0.027 Uiso calc R 1 1
B B8 0.56256(15) 0.86592(13) 0.56845(7) 0.0216(3) Uani d . 1 1
H H8 0.6105 0.9117 0.5269 0.026 Uiso calc R 1 1
B B10 0.56283(15) 0.83638(14) 0.70569(6) 0.0218(3) Uani d . 1 1
H H10 0.6108 0.8638 0.7526 0.026 Uiso calc R 1 1
B B9 0.54205(15) 0.94840(13) 0.64211(7) 0.0217(3) Uani d . 1 1
H H9 0.5768 1.0477 0.6479 0.026 Uiso calc R 1 1
B B6 0.41595(16) 0.72351(14) 0.69686(7) 0.0233(3) Uani d . 1 1
H H6 0.3661 0.6776 0.7379 0.028 Uiso calc R 1 1
B B7 0.59456(15) 0.70269(13) 0.58752(6) 0.0204(3) Uani d . 1 1
B B12 0.67289(15) 0.82232(13) 0.63756(6) 0.0205(3) Uani d . 1 1

loop_
_atom_site_aniso_label
_atom_site_aniso_U_11
_atom_site_aniso_U_22
_atom_site_aniso_U_33
_atom_site_aniso_U_12
_atom_site_aniso_U_13
_atom_site_aniso_U_23
N17 0.0172(5) 0.0209(5) 0.0194(5) -0.0007(4) -0.0004(4) 0.0010(4)
N14 0.0295(6) 0.0313(6) 0.0273(6) 0.0027(5) 0.0039(5) 0.0012(5)
C13 0.0208(6) 0.0265(6) 0.0222(6) 0.0004(5) 0.0000(5) 0.0045(5)
C1 0.0163(6) 0.0268(6) 0.0246(6) -0.0010(5) 0.0004(5) -0.0015(5)
C20 0.0203(6) 0.0233(6) 0.0262(6) 0.0016(5) -0.0039(5) 0.0021(5)
C18 0.0215(6) 0.0292(7) 0.0184(6) 0.0014(5) -0.0010(5) -0.0019(5)
C22 0.0201(6) 0.0190(6) 0.0262(6) -0.0008(5) 0.0000(5) 0.0011(5)
C25 0.0209(6) 0.0310(7) 0.0248(6) 0.0014(5) 0.0039(5) 0.0025(5)
C24 0.0211(6) 0.0248(6) 0.0224(6) -0.0030(5) 0.0028(5) 0.0038(5)
C23 0.0316(7) 0.0279(7) 0.0309(7) -0.0007(6) -0.0042(5) -0.0054(5)
C21 0.0198(6) 0.0277(7) 0.0333(7) 0.0025(5) -0.0025(5) -0.0011(5)
C15 0.0244(7) 0.0306(7) 0.0279(7) 0.0012(5) 0.0005(5) -0.0014(5)
N16 0.0238(7) 0.0541(9) 0.0492(8) 0.0000(6) 0.0020(5) -0.0046(6)
B11 0.0219(7) 0.0233(7) 0.0189(6) 0.0017(5) 0.0010(5) 0.0013(5)
C19 0.0356(7) 0.0302(7) 0.0346(8) 0.0052(6) -0.0069(6) -0.0099(6)
B3 0.0195(7) 0.0269(7) 0.0200(7) 0.0006(5) -0.0009(5) -0.0004(5)
B5 0.0183(6) 0.0263(7) 0.0233(7) 0.0003(5) 0.0014(5) -0.0016(6)
B2 0.0215(7) 0.0235(7) 0.0219(7) -0.0017(5) 0.0020(5) -0.0002(5)
B4 0.0188(6) 0.0242(7) 0.0244(7) 0.0010(5) -0.0010(5) 0.0008(6)
B8 0.0192(6) 0.0241(7) 0.0216(7) 0.0005(5) 0.0004(5) 0.0028(5)
B10 0.0189(6) 0.0264(7) 0.0199(6) 0.0014(5) -0.0006(5) -0.0014(5)
B9 0.0177(6) 0.0226(7) 0.0246(7) 0.0000(5) 0.0000(5) -0.0004(5)
B6 0.0226(7) 0.0266(7) 0.0209(7) -0.0011(6) 0.0034(5) 0.0008(5)
B7 0.0195(6) 0.0228(7) 0.0189(6) 0.0008(5) 0.0013(5) 0.0008(5)
B12 0.0158(6) 0.0231(7) 0.0226(7) -0.0001(5) 0.0004(5) -0.0003(5)

loop_
_atom_type_symbol
_atom_type_scat_Cromer_Mann_a1
_atom_type_scat_Cromer_Mann_a2
_atom_type_scat_Cromer_Mann_a3
_atom_type_scat_Cromer_Mann_a4
_atom_type_scat_Cromer_Mann_b1
_atom_type_scat_Cromer_Mann_b2
_atom_type_scat_Cromer_Mann_b3
_atom_type_scat_Cromer_Mann_b4
_atom_type_scat_Cromer_Mann_c
_atom_type_scat_dispersion_source
_atom_type_scat_dispersion_real
_atom_type_scat_dispersion_imag
_atom_type_scat_source
H 0.49300 0.32291 0.14019 0.04081 10.51090 26.12570 3.14236 57.79970 0.0030380000826 'Henke, Gullikson and Davis, At. Data and Nucl. Data Tables, 1993, 54, 2' 0.00000 0.00000 'International Tables'
C 2.31000 1.02000 1.58860 0.86500 20.84390 10.20750 0.56870 51.65120 0.215599998832 'Henke, Gullikson and Davis, At. Data and Nucl. Data Tables, 1993, 54, 2' 0.01920 0.00962 'nternational Tables '
B 2.05450 1.33260 1.09790 0.70680 23.21850 1.02100 60.34980 0.14030 -0.193200007081 'Henke, Gullikson and Davis, At. Data and Nucl. Data Tables, 1993, 54, 2' 0.00963 0.00408 'nternational Tables '
N 12.21260 3.13220 2.01250 1.16630 0.00570 9.89330 28.99750 0.58260 -11.5290002823 'Henke, Gullikson and Davis, At. Data and Nucl. Data Tables, 1993, 54, 2' 0.03256 0.01839 'International Tables V'

loop_
_geom_angle_atom_site_label_1
_geom_angle_atom_site_label_2
_geom_angle_atom_site_label_3
_geom_angle
C20 N17 C24 106.58(9)
C20 N17 C18 111.36(9)
C24 N17 C18 110.96(9)
C20 N17 C22 111.34(9)
C24 N17 C22 111.31(9)
C18 N17 C22 105.38(9)
N14 C13 B7 179.45(15)
B3 C1 B6 115.51(10)
B3 C1 B5 115.22(10)
B6 C1 B5 63.13(8)
B3 C1 B2 63.54(8)
B6 C1 B2 62.65(8)
B5 C1 B2 115.33(10)
B3 C1 B4 62.90(8)
B6 C1 B4 115.32(10)
B5 C1 B4 62.75(8)
B2 C1 B4 115.70(10)
B3 C1 H1 117.1(11)
B6 C1 H1 117.8(11)
B5 C1 H1 117.0(11)
B2 C1 H1 117.8(11)
B4 C1 H1 116.7(11)
C21 C20 N17 115.28(10)
C21 C20 H20A 108.5
N17 C20 H20A 108.5
C21 C20 H20B 108.5
N17 C20 H20B 108.5
H20A C20 H20B 107.5
C19 C18 N17 114.90(11)
C19 C18 H18A 108.5
N17 C18 H18A 108.5
C19 C18 H18B 108.5
N17 C18 H18B 108.5
H18A C18 H18B 107.5
C23 C22 N17 115.74(10)
C23 C22 H22A 108.3
N17 C22 H22A 108.3
C23 C22 H22B 108.3
N17 C22 H22B 108.3
H22A C22 H22B 107.4
C24 C25 H25A 109.5
C24 C25 H25B 109.5
H25A C25 H25B 109.5
C24 C25 H25C 109.5
H25A C25 H25C 109.5
H25B C25 H25C 109.5
C25 C24 N17 115.18(10)
C25 C24 H24A 108.5
N17 C24 H24A 108.5
C25 C24 H24B 108.5
N17 C24 H24B 108.5
H24A C24 H24B 107.5
C22 C23 H23A 109.5
C22 C23 H23B 109.5
H23A C23 H23B 109.5
C22 C23 H23C 109.5
H23A C23 H23C 109.5
H23B C23 H23C 109.5
C20 C21 H21A 109.5
C20 C21 H21B 109.5
H21A C21 H21B 109.5
C20 C21 H21C 109.5
H21A C21 H21C 109.5
H21B C21 H21C 109.5
N16 C15 B12 178.60(15)
B6 B11 B2 59.93(8)
B6 B11 B12 106.76(10)
B2 B11 B12 106.79(9)
B6 B11 B7 106.79(10)
B2 B11 B7 59.28(7)
B12 B11 B7 59.40(8)
B6 B11 B10 59.84(8)
B2 B11 B10 107.70(10)
B12 B11 B10 59.47(8)
B7 B11 B10 107.02(10)
B6 B11 H11 122.3
B2 B11 H11 122.1
B12 B11 H11 122.6
B7 B11 H11 122.6
B10 B11 H11 121.9
C18 C19 H19A 109.5
C18 C19 H19B 109.5
H19A C19 H19B 109.5
C18 C19 H19C 109.5
H19A C19 H19C 109.5
H19B C19 H19C 109.5
C1 B3 B7 103.62(9)
C1 B3 B4 58.65(8)
B7 B3 B4 107.74(10)
C1 B3 B8 104.51(10)
B7 B3 B8 60.70(8)
B4 B3 B8 59.74(8)
C1 B3 B2 58.32(8)
B7 B3 B2 59.56(8)
B4 B3 B2 107.90(10)
B8 B3 B2 108.59(9)
C1 B3 H3 125.4
B7 B3 H3 122.7
B4 B3 H3 121.6
B8 B3 H3 121.9
B2 B3 H3 121.5
C1 B5 B10 104.62(10)
C1 B5 B9 104.70(9)
B10 B5 B9 60.82(8)
C1 B5 B4 58.65(8)
B10 B5 B4 108.63(10)
B9 B5 B4 59.99(8)
C1 B5 B6 58.42(8)
B10 B5 B6 60.06(8)
B9 B5 B6 108.64(10)
B4 B5 B6 108.05(10)
C1 B5 H5 125.1
B10 B5 H5 121.9
B9 B5 H5 121.9
B4 B5 H5 121.3
B6 B5 H5 121.4
C1 B2 B7 103.35(10)
C1 B2 B6 58.64(8)
B7 B2 B6 107.74(10)
C1 B2 B11 104.28(10)
B7 B2 B11 60.73(8)
B6 B2 B11 59.69(8)
C1 B2 B3 58.14(8)
B7 B2 B3 59.39(8)
B6 B2 B3 107.75(10)
B11 B2 B3 108.34(10)
C1 B2 H2 125.5
B7 B2 H2 122.8
B6 B2 H2 121.6
B11 B2 H2 122.0
B3 B2 H2 121.6
C1 B4 B8 104.76(10)
C1 B4 B9 104.62(10)
B8 B4 B9 60.82(8)
C1 B4 B5 58.60(8)
B8 B4 B5 108.67(10)
B9 B4 B5 59.93(8)
C1 B4 B3 58.45(8)
B8 B4 B3 60.26(8)
B9 B4 B3 108.77(10)
B5 B4 B3 108.10(10)
C1 B4 H4 125.1
B8 B4 H4 121.8
B9 B4 H4 122.0
B5 B4 H4 121.4
B3 B4 H4 121.3
B4 B8 B3 60.00(8)
B4 B8 B12 106.42(9)
B3 B8 B12 106.50(10)
B4 B8 B7 106.72(10)
B3 B8 B7 59.15(8)
B12 B8 B7 59.38(8)
B4 B8 B9 59.61(8)
B3 B8 B9 107.61(9)
B12 B8 B9 59.49(8)
B7 B8 B9 107.12(9)
B4 B8 H8 122.4
B3 B8 H8 122.2
B12 B8 H8 122.8
B7 B8 H8 122.5
B9 B8 H8 121.9
B5 B10 B12 106.89(9)
B5 B10 B6 60.43(8)
B12 B10 B6 106.73(10)
B5 B10 B9 59.72(8)
B12 B10 B9 59.75(8)
B6 B10 B9 108.07(9)
B5 B10 B11 107.92(10)
B12 B10 B11 59.96(8)
B6 B10 B11 59.31(8)
B9 B10 B11 108.38(9)
B5 B10 H10 121.9
B12 B10 H10 122.6
B6 B10 H10 122.1
B9 B10 H10 121.5
B11 B10 H10 121.6
B5 B9 B4 60.08(8)
B5 B9 B12 106.63(10)
B4 B9 B12 106.82(10)
B5 B9 B10 59.46(8)
B4 B9 B10 107.63(10)
B12 B9 B10 59.68(7)
B5 B9 B8 107.81(10)
B4 B9 B8 59.58(8)
B12 B9 B8 60.03(8)
B10 B9 B8 108.30(10)
B5 B9 H9 122.2
B4 B9 H9 122.2
B12 B9 H9 122.6
B10 B9 H9 121.7
B8 B9 H9 121.5
C1 B6 B11 104.86(9)
C1 B6 B2 58.71(8)
B11 B6 B2 60.38(8)
C1 B6 B10 104.23(10)
B11 B6 B10 60.85(8)
B2 B6 B10 108.86(10)
C1 B6 B5 58.45(8)
B11 B6 B5 108.42(10)
B2 B6 B5 108.20(10)
B10 B6 B5 59.52(8)
C1 B6 H6 125.2
B11 B6 H6 121.8
B2 B6 H6 121.0
B10 B6 H6 122.2
B5 B6 H6 121.6
C13 B7 B3 120.02(10)
C13 B7 B2 120.81(11)
B3 B7 B2 61.05(8)
C13 B7 B12 123.11(11)
B3 B7 B12 107.91(10)
B2 B7 B12 107.87(10)
C13 B7 B8 120.56(10)
B3 B7 B8 60.15(8)
B2 B7 B8 109.33(10)
B12 B7 B8 60.17(8)
C13 B7 B11 122.11(11)
B3 B7 B11 109.06(9)
B2 B7 B11 59.99(8)
B12 B7 B11 60.05(8)
B8 B7 B11 109.16(10)
C15 B12 B7 120.93(11)
C15 B12 B10 120.93(11)
B7 B12 B10 108.80(10)
C15 B12 B9 121.98(11)
B7 B12 B9 108.76(9)
B10 B12 B9 60.57(8)
C15 B12 B11 119.61(11)
B7 B12 B11 60.54(8)
B10 B12 B11 60.57(8)
B9 B12 B11 109.53(9)
C15 B12 B8 121.44(11)
B7 B12 B8 60.45(8)
B10 B12 B8 109.38(9)
B9 B12 B8 60.48(8)
B11 B12 B8 109.78(10)

loop_
_geom_bond_atom_site_label_1
_geom_bond_atom_site_label_2
_geom_bond_distance
N17 C20 1.5192(15)
N17 C24 1.5208(15)
N17 C18 1.5234(15)
N17 C22 1.5261(15)
N14 C13 1.1433(17)
C13 B7 1.5558(18)
C1 B3 1.7016(18)
C1 B6 1.7037(19)
C1 B5 1.7043(18)
C1 B2 1.7048(19)
C1 B4 1.7052(19)
C1 H1 0.965(19)
C20 C21 1.5158(18)
C20 H20A 0.9700
C20 H20B 0.9700
C18 C19 1.5117(19)
C18 H18A 0.9700
C18 H18B 0.9700
C22 C23 1.5146(18)
C22 H22A 0.9700
C22 H22B 0.9700
C25 C24 1.5125(17)
C25 H25A 0.9600
C25 H25B 0.9600
C25 H25C 0.9600
C24 H24A 0.9700
C24 H24B 0.9700
C23 H23A 0.9600
C23 H23B 0.9600
C23 H23C 0.9600
C21 H21A 0.9600
C21 H21B 0.9600
C21 H21C 0.9600
C15 N16 1.1201(19)
C15 B12 1.5683(18)
B11 B6 1.7677(19)
B11 B2 1.780(2)
B11 B12 1.785(2)
B11 B7 1.7932(19)
B11 B10 1.795(2)
B11 H11 1.1000
C19 H19A 0.9600
C19 H19B 0.9600
C19 H19C 0.9600
B3 B7 1.7640(19)
B3 B4 1.778(2)
B3 B8 1.7821(19)
B3 B2 1.793(2)
B3 H3 1.1000
B5 B10 1.7676(19)
B5 B9 1.7723(19)
B5 B4 1.7751(19)
B5 B6 1.784(2)
B5 H5 1.1000
B2 B7 1.7672(19)
B2 B6 1.7721(19)
B2 H2 1.1000
B4 B8 1.7728(19)
B4 B9 1.7734(19)
B4 H4 1.1000
B8 B12 1.7869(19)
B8 B7 1.7919(19)
B8 B9 1.7950(19)
B8 H8 1.1000
B10 B12 1.7757(18)
B10 B6 1.777(2)
B10 B9 1.7918(19)
B10 H10 1.1000
B9 B12 1.7771(19)
B9 H9 1.1000
B6 H6 1.1000
B7 B12 1.7727(19)

loop_
_geom_hbond_atom_site_label_D
_geom_hbond_atom_site_label_H
_geom_hbond_atom_site_label_A
_geom_hbond_site_symmetry_A
_geom_hbond_distance_DH
_geom_hbond_distance_HA
_geom_hbond_distance_DA
_geom_hbond_angle_DHA
C1 H1 N16 1_455 0.968(18) 2.496(18) 3.3042(18) 140.9(14)
C18 H18a N14 . 0.97 2.52 3.4323(17) 157
